data_2204855
loop_
_publ_author_name
'Churakov, Andrei V.'
'Karlov, Sergey S.'
'Yakubova, Elmira Kh.'
'Selina, Anastasia A.'
'Zaitseva, Galina S.'

_publ_section_title
;
 Tetrakis(phenylethynyl)germanium(IV)
;
_journal_issue 1
_journal_name_full 'Acta Crystallographica Section E'
_journal_page_first m52
_journal_page_last m54
_journal_paper_doi 10.1107/S1600536804031241
_journal_volume 61
_journal_year 2005
_chemical_formula_iupac '[Ge (C8 H5)4]'
_chemical_formula_moiety 'C32 H20 Ge'
_chemical_formula_sum 'C32 H20 Ge'
_chemical_formula_weight 477.07
_chemical_name_systematic
;
Tetrakis(phenylethynyl)germanium(IV)
;
_space_group_IT_number 82
_symmetry_cell_setting tetragonal
_symmetry_space_group_name_Hall 'I -4'
_symmetry_space_group_name_H-M 'I -4'
_atom_sites_solution_hydrogens geom
_atom_sites_solution_primary direct
_atom_sites_solution_secondary difmap
_audit_creation_method SHELXL-97
_cell_angle_alpha 90.00
_cell_angle_beta 90.00
_cell_angle_gamma 90.00
_cell_formula_units_Z 2
_cell_length_a 13.532(2)
_cell_length_b 13.532(2)
_cell_length_c 6.746(2)
_cell_measurement_reflns_used 25
_cell_measurement_temperature 295(2)
_cell_measurement_theta_max 13
_cell_measurement_theta_min 12
_cell_volume 1235.3(4)
_computing_cell_refinement
;
CAD-4 Diffractometer Program
;
_computing_data_collection
;
CAD-4 Diffractometer Program (Schagen et al., 1988)
;
_computing_data_reduction 'XCAD4 (Harms, 1997)'
_computing_molecular_graphics 'SHELXTL-Plus (Bruker, 2000)'
_computing_publication_material SHELXL97
_computing_structure_refinement 'SHELXL97 (Sheldrick, 1997)'
_computing_structure_solution 'SHELXS97 (Sheldrick, 1990)'
_diffrn_ambient_temperature 295(2)
_diffrn_measured_fraction_theta_full 0.998
_diffrn_measured_fraction_theta_max 0.998
_diffrn_measurement_device_type 'Enraf-Nonius CAD-4'
_diffrn_measurement_method \w
_diffrn_radiation_monochromator graphite
_diffrn_radiation_source 'fine-focus sealed tube'
_diffrn_radiation_type MoK\a
_diffrn_radiation_wavelength 0.71073
_diffrn_reflns_av_R_equivalents 0.0371
_diffrn_reflns_av_sigmaI/netI 0.0232
_diffrn_reflns_limit_h_max 16
_diffrn_reflns_limit_h_min -16
_diffrn_reflns_limit_k_max 16
_diffrn_reflns_limit_k_min -16
_diffrn_reflns_limit_l_max 8
_diffrn_reflns_limit_l_min -8
_diffrn_reflns_number 4296
_diffrn_reflns_theta_full 25.00
_diffrn_reflns_theta_max 25.00
_diffrn_reflns_theta_min 2.13
_diffrn_standards_decay_% 0
_diffrn_standards_interval_time 120
_diffrn_standards_number 2
_exptl_absorpt_coefficient_mu 1.256
_exptl_absorpt_correction_T_max 0.87911
_exptl_absorpt_correction_T_min 0.53322
_exptl_absorpt_correction_type multi-scan
_exptl_absorpt_process_details '(SHELXTL-Plus; Bruker, 2000)'
_exptl_crystal_colour colourless
_exptl_crystal_density_diffrn 1.283
_exptl_crystal_density_method 'not measured'
_exptl_crystal_description Needle
_exptl_crystal_F_000 488
_exptl_crystal_size_max 0.50
_exptl_crystal_size_mid 0.10
_exptl_crystal_size_min 0.10
_refine_diff_density_max 0.322
_refine_diff_density_min -0.534
_refine_ls_abs_structure_details 'Flack (1983), 486 Friedel pairs'
_refine_ls_abs_structure_Flack 0.370(16)
_refine_ls_extinction_method none
_refine_ls_goodness_of_fit_ref 1.149
_refine_ls_hydrogen_treatment constr
_refine_ls_matrix_type full
_refine_ls_number_parameters 76
_refine_ls_number_reflns 1076
_refine_ls_number_restraints 0
_refine_ls_restrained_S_all 1.149
_refine_ls_R_factor_all 0.0309
_refine_ls_R_factor_gt 0.0276
_refine_ls_shift/su_max 0.001
_refine_ls_shift/su_mean 0.000
_refine_ls_structure_factor_coef Fsqd
_refine_ls_weighting_details 'calc w = 1/[\s^2^(Fo^2^)+(0.0443P)^2^] where P = (Fo^2^+2Fc^2^)/3'
_refine_ls_weighting_scheme calc
_refine_ls_wR_factor_gt 0.0642
_refine_ls_wR_factor_ref 0.0654
_reflns_number_gt 1043
_reflns_number_total 1076
_reflns_threshold_expression I>2\s(I)
_cod_data_source_file ci6492.cif
_cod_data_source_block I
_cod_depositor_comments
;
The following automatic conversions were performed:
'_symmetry_cell_setting' value 'Tetragonal' changed to 'tetragonal'
according to '/home/saulius/struct/CIF-dictionaries/cif_core.dic'
dictionary named 'cif_core.dic' version 2.4.1 from 2010-06-29.

Automatic conversion script
Id: cif_fix_enum 1527 2010-12-29 10:47:43Z saulius 

The following automatic conversions were performed:

'_symmetry_cell_setting' value 'Tetragonal' changed to 'tetragonal'
according to /home/saulius/struct/CIF-dictionaries/cif_core.dic
dictionary named 'cif_core.dic' version 2.4.1 from 2010-06-29.

Automatic conversion script
Id: cif_fix_values 1715 2011-07-08 13:25:40Z adriana 
;
_cod_database_code 2204855
_cod_database_fobs_code 2204855

loop_
_symmetry_equiv_pos_as_xyz
'x, y, z'
'-x, -y, z'
'y, -x, -z'
'-y, x, -z'
'x+1/2, y+1/2, z+1/2'
'-x+1/2, -y+1/2, z+1/2'
'y+1/2, -x+1/2, -z+1/2'
'-y+1/2, x+1/2, -z+1/2'

loop_
_atom_site_label
_atom_site_fract_x
_atom_site_fract_y
_atom_site_fract_z
_atom_site_U_iso_or_equiv
_atom_site_adp_type
_atom_site_calc_flag
_atom_site_refinement_flags
_atom_site_occupancy
_atom_site_type_symbol
Ge 0.0000 0.5000 0.2500 0.05317(18) Uani d S 1 Ge
C1 0.04492(18) 0.39660(18) 0.0856(5) 0.0612(6) Uani d . 1 C
C2 0.06966(17) 0.33506(19) -0.0311(4) 0.0569(6) Uani d . 1 C
C3 0.1000(2) 0.2647(2) -0.1779(4) 0.0552(7) Uani d . 1 C
C4 0.1091(3) 0.1650(2) -0.1319(5) 0.0884(10) Uani d . 1 C
H4 0.0947 0.1422 -0.0051 0.106 Uiso calc R 1 H
C5 0.1401(3) 0.1001(2) -0.2785(11) 0.1058(15) Uani d . 1 C
H5 0.1474 0.0336 -0.2475 0.127 Uiso calc R 1 H
C6 0.1601(3) 0.1311(3) -0.4674(5) 0.0848(9) Uani d . 1 C
H6 0.1796 0.0862 -0.5641 0.102 Uiso calc R 1 H
C7 0.1511(2) 0.2281(2) -0.5107(5) 0.0779(8) Uani d . 1 C
H7 0.1660 0.2502 -0.6378 0.093 Uiso calc R 1 H
C8 0.1200(3) 0.2949(3) -0.3694(5) 0.0673(10) Uani d . 1 C
H8 0.1125 0.3611 -0.4034 0.081 Uiso calc R 1 H

loop_
_atom_site_aniso_label
_atom_site_aniso_U_11
_atom_site_aniso_U_22
_atom_site_aniso_U_33
_atom_site_aniso_U_12
_atom_site_aniso_U_13
_atom_site_aniso_U_23
Ge 0.0507(2) 0.0507(2) 0.0581(3) 0.000 0.000 0.000
C1 0.0528(14) 0.0591(15) 0.0717(18) 0.0051(11) -0.0040(12) -0.0004(13)
C2 0.0474(12) 0.0565(14) 0.0668(16) 0.0054(11) -0.0021(11) 0.0007(13)
C3 0.0532(15) 0.0516(15) 0.0609(18) 0.0070(12) 0.0017(11) -0.0004(12)
C4 0.135(3) 0.0651(19) 0.0652(19) 0.0150(19) 0.020(2) 0.0109(16)
C5 0.166(3) 0.0611(15) 0.091(4) 0.0301(17) 0.022(3) 0.001(2)
C6 0.094(2) 0.092(2) 0.069(2) 0.0206(18) 0.0082(18) -0.0150(18)
C7 0.0763(19) 0.100(2) 0.0573(18) 0.0099(16) 0.0031(14) 0.0075(16)
C8 0.077(2) 0.0574(19) 0.068(2) 0.0050(16) -0.0059(16) 0.0117(15)

loop_
_atom_type_symbol
_atom_type_description
_atom_type_scat_dispersion_real
_atom_type_scat_dispersion_imag
_atom_type_scat_source
C C 0.0033 0.0016 'International Tables Vol C Tables 4.2.6.8 and 6.1.1.4'
H H 0.0000 0.0000 'International Tables Vol C Tables 4.2.6.8 and 6.1.1.4'
Ge Ge 0.1547 1.8001 'International Tables Vol C Tables 4.2.6.8 and 6.1.1.4'

loop_
_geom_angle_atom_site_label_1
_geom_angle_atom_site_label_2
_geom_angle_atom_site_label_3
_geom_angle_site_symmetry_1
_geom_angle_site_symmetry_3
_geom_angle
_geom_angle_publ_flag
C1 Ge C1 8 . 110.24(9) no
C1 Ge C1 8 7_455 107.95(17) no
C1 Ge C1 . 7_455 110.24(9) yes
C1 Ge C1 8 2_565 110.24(9) no
C1 Ge C1 . 2_565 107.95(17) yes
C1 Ge C1 7_455 2_565 110.24(9) no
C2 C1 Ge . . 174.6(2) yes
C1 C2 C3 . . 177.4(3) yes
C8 C3 C4 . . 118.6(3) no
C8 C3 C2 . . 120.3(3) no
C4 C3 C2 . . 121.1(3) no
C5 C4 C3 . . 118.8(4) no
C5 C4 H4 . . 120.6 no
C3 C4 H4 . . 120.6 no
C6 C5 C4 . . 122.0(3) no
C6 C5 H5 . . 119.0 no
C4 C5 H5 . . 119.0 no
C7 C6 C5 . . 118.8(3) no
C7 C6 H6 . . 120.6 no
C5 C6 H6 . . 120.6 no
C6 C7 C8 . . 121.0(3) no
C6 C7 H7 . . 119.5 no
C8 C7 H7 . . 119.5 no
C7 C8 C3 . . 120.8(3) no
C7 C8 H8 . . 119.6 no
C3 C8 H8 . . 119.6 no

loop_
_geom_bond_atom_site_label_1
_geom_bond_atom_site_label_2
_geom_bond_site_symmetry_2
_geom_bond_distance
_geom_bond_publ_flag
Ge C1 8 1.886(3) no
Ge C1 . 1.886(3) yes
Ge C1 7_455 1.886(3) no
Ge C1 2_565 1.886(3) no
C1 C2 . 1.194(4) yes
C2 C3 . 1.434(4) yes
C3 C8 . 1.382(4) yes
C3 C4 . 1.389(4) yes
C4 C5 . 1.388(7) yes
C4 H4 . 0.93 no
C5 C6 . 1.369(8) yes
C5 H5 . 0.93 no
C6 C7 . 1.350(5) yes
C6 H6 . 0.93 no
C7 C8 . 1.379(5) yes
C7 H7 . 0.93 no
C8 H8 . 0.93 no
